data_7028161
loop_
_publ_author_name
'Bazzicalupi, Carla'
'Bencini, Andrea'
'Cohen, Haim'
'Giorgi, Claudia'
'Golub, Gilad'
'Meyerstein, Dan'
'Navon, Nadav'
'Paoletti, Piero'
'Valtancoli, Barbara'

_publ_section_title
;
 Palladium(II) co-ordination by linear N-methylated polyamines: a solution
 and solid-state study
;
_journal_issue 10
_journal_name_full 'Journal of the Chemical Society, Dalton Transactions'
_journal_page_first 1625
_journal_paper_doi 10.1039/a709284i
_journal_year 1998
_chemical_formula_moiety
;
(Pd2+)2, C18 H44 N6, (Cl-)2, (Cl O4-)2
;
_chemical_formula_structural
;
(Pd)2 (Cl)2 (C18 H44 N6) (Cl O4)2
;
_chemical_formula_sum 'C18 H44 Cl4 N6 O8 Pd2'
_chemical_formula_weight 827.2
_chemical_name_systematic
;
 ?
;
_space_group_IT_number 14
_symmetry_cell_setting monoclinic
_symmetry_space_group_name_Hall '-P 2yn'
_symmetry_space_group_name_H-M 'P 1 21/n 1'
_atom_sites_solution_hydrogens geom
_atom_sites_solution_primary heavy
_atom_sites_solution_secondary difmap
_audit_creation_method SHELXL
_cell_angle_alpha 90.00
_cell_angle_beta 97.30(10)
_cell_angle_gamma 90.00
_cell_formula_units_Z 2
_cell_length_a 7.700(10)
_cell_length_b 12.298(2)
_cell_length_c 16.410(10)
_cell_measurement_reflns_used 16
_cell_measurement_temperature 298
_cell_measurement_theta_max 12
_cell_measurement_theta_min 7
_cell_volume 1541(2)
_computing_cell_refinement 'Enraf-Nonius CAD4'
_computing_data_collection 'Enraf-Nonius CAD4'
_computing_data_reduction 'Enraf-Nonius CAD4'
_computing_molecular_graphics 'ORTEP (Johnson,1971)'
_computing_publication_material 'PARST93 (Nardelli,1993)'
_computing_structure_refinement 'SHELXL-93 (Sheldrick, 1993)'
_computing_structure_solution 'Patterson method'
_diffrn_ambient_temperature 298
_diffrn_measurement_device 'Enraf-Nonius CAD4'
_diffrn_measurement_method \q/2\q
_diffrn_radiation_monochromator graphite
_diffrn_radiation_source 'X-ray tube'
_diffrn_radiation_type MoK\a
_diffrn_radiation_wavelength 0.71069
_diffrn_reflns_av_R_equivalents 0.0453
_diffrn_reflns_av_sigmaI/netI 0.0387
_diffrn_reflns_limit_h_max 9
_diffrn_reflns_limit_h_min 0
_diffrn_reflns_limit_k_max 14
_diffrn_reflns_limit_k_min 0
_diffrn_reflns_limit_l_max 19
_diffrn_reflns_limit_l_min -19
_diffrn_reflns_number 2909
_diffrn_reflns_theta_max 24.95
_diffrn_reflns_theta_min 2.50
_diffrn_standards_decay_% 0
_diffrn_standards_interval_time 60
_diffrn_standards_number 2
_exptl_absorpt_coefficient_mu 1.563
_exptl_absorpt_correction_type 'refdelf (Walker and Stuart, 1983)'
_exptl_crystal_colour yellow
_exptl_crystal_density_diffrn 1.782
_exptl_crystal_description prismatic
_exptl_crystal_F_000 836
_exptl_crystal_size_max 0.15
_exptl_crystal_size_mid 0.04
_exptl_crystal_size_min 0.035
_refine_diff_density_max 0.847
_refine_diff_density_min -1.008
_refine_diff_density_rms 0.163
_refine_ls_extinction_method none
_refine_ls_goodness_of_fit_all 0.982
_refine_ls_goodness_of_fit_obs 0.985
_refine_ls_hydrogen_treatment refU
_refine_ls_matrix_type full
_refine_ls_number_parameters 177
_refine_ls_number_reflns 2689
_refine_ls_number_restraints 0
_refine_ls_restrained_S_all 1.063
_refine_ls_restrained_S_obs 0.985
_refine_ls_R_factor_all 0.0747
_refine_ls_R_factor_obs 0.0560
_refine_ls_shift/esd_max -0.050
_refine_ls_shift/esd_mean 0.005
_refine_ls_structure_factor_coef Fsqd
_refine_ls_weighting_details 'w=1/[\s^2^(Fo^2^)+(0.1050P)^2^+5.6559P] where P=(Fo^2^+2Fc^2^)/3'
_refine_ls_weighting_scheme calc
_refine_ls_wR_factor_all 0.1822
_refine_ls_wR_factor_obs 0.1486
_reflns_number_observed 2112
_reflns_number_total 2695
_reflns_observed_criterion >2sigma(I)
_cod_data_source_file i709284sup1.cif
_cod_data_source_block '[Pd2LCl2](ClO4)2'
_cod_depositor_comments
;
The following automatic conversions were performed:

'_refine_ls_weighting_scheme' value 'calc
w=1/[\s^2^(Fo^2^)+(0.1050P)^2^+5.6559P] where P=(Fo^2^+2Fc^2^)/3' was
changed to 'calc'. New tag '_refine_ls_weighting_details' was
created. The value of the new tag was set to
'w=1/[\s^2^(Fo^2^)+(0.1050P)^2^+5.6559P] where P=(Fo^2^+2Fc^2^)/3'.

Automatic conversion script
Id: cif_fix_values 3143 2015-03-26 13:38:13Z robertas 
;
_cod_original_cell_volume 1541.3(22)
_cod_original_sg_symbol_H-M 'P 21/n'
_cod_database_code 7028161

loop_
_symmetry_equiv_pos_as_xyz
'x, y, z'
'-x+1/2, y+1/2, -z+1/2'
'-x, -y, -z'
'x-1/2, -y-1/2, z-1/2'

loop_
_atom_site_aniso_label
_atom_site_aniso_U_11
_atom_site_aniso_U_22
_atom_site_aniso_U_33
_atom_site_aniso_U_23
_atom_site_aniso_U_13
_atom_site_aniso_U_12
Pd 0.0412(4) 0.0404(4) 0.0428(4) 0.0072(2) 0.0077(2) 0.0032(2)
Cl1 0.0517(12) 0.0615(13) 0.082(2) -0.0056(11) 0.0020(10) -0.0069(10)
C1 0.071(6) 0.075(7) 0.081(7) 0.014(6) 0.012(5) 0.023(5)
C2 0.095(8) 0.073(7) 0.053(5) 0.017(5) 0.013(5) 0.020(6)
N1 0.055(4) 0.050(4) 0.054(4) 0.012(3) 0.008(3) 0.014(3)
C3 0.084(7) 0.047(5) 0.114(9) 0.018(6) 0.024(6) -0.003(5)
C4 0.074(7) 0.059(6) 0.107(9) 0.009(6) 0.026(6) -0.020(5)
N2 0.047(4) 0.064(4) 0.061(4) 0.002(4) 0.012(3) -0.008(3)
C5 0.072(7) 0.090(8) 0.073(7) -0.024(6) 0.002(5) -0.003(5)
C6 0.038(4) 0.093(7) 0.066(6) 0.004(5) 0.007(4) 0.004(4)
C7 0.043(4) 0.075(6) 0.061(5) 0.012(5) 0.005(4) 0.018(4)
N3 0.047(3) 0.051(4) 0.050(4) 0.012(3) 0.016(3) 0.010(3)
C8 0.079(6) 0.061(5) 0.060(5) 0.006(4) 0.033(5) 0.016(5)
C9 0.062(5) 0.048(5) 0.059(5) 0.015(4) 0.027(4) 0.013(4)
Cl2 0.089(2) 0.0651(15) 0.0556(13) -0.0052(11) 0.0140(12) -0.0095(13)
O1 0.123(7) 0.074(5) 0.122(7) -0.024(5) -0.023(6) 0.013(5)
O2 0.242(16) 0.233(16) 0.125(10) -0.024(10) 0.086(10) -0.092(14)
O3 0.330(24) 0.200(17) 0.197(16) 0.054(12) -0.151(17) -0.123(16)
O4 0.207(15) 0.150(13) 0.398(29) -0.133(17) 0.112(17) -0.056(12)

loop_
_atom_site_label
_atom_site_type_symbol
_atom_site_fract_x
_atom_site_fract_y
_atom_site_fract_z
_atom_site_U_iso_or_equiv
_atom_site_thermal_displace_type
_atom_site_occupancy
_atom_site_calc_flag
_atom_site_refinement_flags
Pd Pd -0.03282(7) 0.18807(5) -0.12527(3) 0.0413(2) Uani 1 d .
Cl1 Cl -0.2878(3) 0.0912(2) -0.1604(2) 0.0655(6) Uani 1 d .
C1 C -0.2951(13) 0.3716(9) -0.1535(7) 0.076(3) Uani 1 d .
H1A H -0.2796(30) 0.3817(54) -0.0951(9) 0.089(7) Uiso 1 calc R
H1B H -0.3873(23) 0.3200(28) -0.1684(38) 0.089(7) Uiso 1 calc R
H1C H -0.3252(50) 0.4397(29) -0.1802(33) 0.089(7) Uiso 1 calc R
C2 C -0.1589(16) 0.3086(8) -0.2701(6) 0.073(3) Uani 1 d .
H2A H -0.0522(28) 0.2823(52) -0.2875(9) 0.089(7) Uiso 1 calc R
H2B H -0.1935(86) 0.3747(14) -0.2988(6) 0.089(7) Uiso 1 calc R
H2C H -0.2491(62) 0.2550(40) -0.2819(8) 0.089(7) Uiso 1 calc R
N1 N -0.1305(9) 0.3303(5) -0.1798(4) 0.053(2) Uani 1 d .
C3 C 0.0112(14) 0.4138(8) -0.1611(8) 0.081(3) Uani 1 d .
H3A H 0.0027(14) 0.4676(8) -0.2046(8) 0.089(7) Uiso 1 calc R
H3B H -0.0031(14) 0.4506(8) -0.1101(8) 0.089(7) Uiso 1 calc R
C4 C 0.1880(14) 0.3597(9) -0.1536(8) 0.079(3) Uani 1 d .
H4A H 0.2798(14) 0.4126(9) -0.1387(8) 0.089(7) Uiso 1 calc R
H4B H 0.2066(14) 0.3267(9) -0.2055(8) 0.089(7) Uiso 1 calc R
N2 N 0.1904(9) 0.2750(6) -0.0887(5) 0.057(2) Uani 1 d .
C5 C 0.1946(15) 0.3199(9) -0.0058(7) 0.079(3) Uani 1 d .
H5A H 0.0903(45) 0.3615(46) -0.0025(14) 0.089(7) Uiso 1 calc R
H5B H 0.2953(52) 0.3660(45) 0.0061(17) 0.089(7) Uiso 1 calc R
H5C H 0.2010(89) 0.2615(9) 0.0333(8) 0.089(7) Uiso 1 calc R
C6 C 0.3350(11) 0.1951(8) -0.0902(6) 0.065(3) Uani 1 d .
H6A H 0.4425(11) 0.2247(8) -0.0615(6) 0.089(7) Uiso 1 calc R
H6B H 0.3536(11) 0.1807(8) -0.1466(6) 0.089(7) Uiso 1 calc R
C7 C 0.2898(10) 0.0918(8) -0.0501(5) 0.060(2) Uani 1 d .
H7A H 0.2857(10) 0.1044(8) 0.0080(5) 0.089(7) Uiso 1 calc R
H7B H 0.3792(10) 0.0376(8) -0.0555(5) 0.089(7) Uiso 1 calc R
N3 N 0.1129(8) 0.0503(5) -0.0899(4) 0.049(2) Uani 1 d .
C8 C 0.1372(13) -0.0068(8) -0.1677(5) 0.064(2) Uani 1 d .
H8A H 0.2094(71) 0.0366(26) -0.1985(19) 0.089(7) Uiso 1 calc R
H8B H 0.0252(14) -0.0181(47) -0.1996(19) 0.089(7) Uiso 1 calc R
H8C H 0.1926(78) -0.0758(24) -0.1552(5) 0.089(7) Uiso 1 calc R
C9 C 0.0360(11) -0.0264(7) -0.0356(5) 0.055(2) Uani 1 d .
H9A H 0.1249(11) -0.0786(7) -0.0144(5) 0.089(7) Uiso 1 calc R
H9B H -0.0575(11) -0.0663(7) -0.0678(5) 0.089(7) Uiso 1 calc R
Cl2 Cl -0.2817(4) 0.3209(2) 0.1088(2) 0.0695(7) Uani 1 d .
O1 O -0.3685(13) 0.2283(7) 0.0789(6) 0.110(3) Uani 1 d .
O2 O -0.2008(21) 0.3789(14) 0.0558(8) 0.195(7) Uani 1 d .
O3 O -0.1913(31) 0.3038(14) 0.1770(11) 0.258(12) Uani 1 d .
O4 O -0.3950(25) 0.3919(13) 0.1327(14) 0.246(10) Uani 1 d .

loop_
_atom_type_symbol
_atom_type_description
_atom_type_scat_dispersion_real
_atom_type_scat_dispersion_imag
_atom_type_scat_source
C C 0.0033 0.0016 'International Tables Vol C Tables 4.2.6.8 and 6.1.1.4'
H H 0.0000 0.0000 'International Tables Vol C Tables 4.2.6.8 and 6.1.1.4'
N N 0.0061 0.0033 'International Tables Vol C Tables 4.2.6.8 and 6.1.1.4'
Pd Pd -0.9988 1.0072 'International Tables Vol C Tables 4.2.6.8 and 6.1.1.4'
Cl Cl 0.1484 0.1585 'International Tables Vol C Tables 4.2.6.8 and 6.1.1.4'
O O 0.0106 0.0060 'International Tables Vol C Tables 4.2.6.8 and 6.1.1.4'

loop_
_geom_angle_atom_site_label_1
_geom_angle_atom_site_label_2
_geom_angle_atom_site_label_3
_geom_angle
_geom_angle_site_symmetry_3
N2 Pd N1 86.0(3) .
N2 Pd N3 86.6(3) .
N1 Pd N3 165.6(3) .
N2 Pd Cl1 177.4(2) .
N1 Pd Cl1 94.4(2) .
N3 Pd Cl1 93.5(2) .
C1 N1 C2 109.1(8) .
C1 N1 C3 109.5(8) .
C2 N1 C3 109.6(8) .
C1 N1 Pd 116.3(6) .
C2 N1 Pd 106.1(5) .
C3 N1 Pd 106.0(5) .
C4 C3 N1 109.9(8) .
C3 C4 N2 107.2(8) .
C5 N2 C6 109.6(8) .
C5 N2 C4 113.5(9) .
C6 N2 C4 113.1(7) .
C5 N2 Pd 112.8(6) .
C6 N2 Pd 104.6(6) .
C4 N2 Pd 102.8(6) .
N2 C6 C7 109.8(7) .
C6 C7 N3 110.0(7) .
C9 N3 C8 108.7(7) .
C9 N3 C7 111.2(6) .
C8 N3 C7 108.8(6) .
C9 N3 Pd 116.6(5) .
C8 N3 Pd 105.6(5) .
C7 N3 Pd 105.6(5) .
N3 C9 C9 114.2(9) 3
O3 Cl2 O4 99.0(15) .
O3 Cl2 O2 114.6(12) .
O4 Cl2 O2 102.6(12) .
O3 Cl2 O1 111.5(8) .
O4 Cl2 O1 110.0(8) .
O2 Cl2 O1 117.0(8) .

loop_
_geom_bond_atom_site_label_1
_geom_bond_atom_site_label_2
_geom_bond_distance
_geom_bond_site_symmetry_2
Pd N2 2.049(7) .
Pd N1 2.063(6) .
Pd N3 2.074(6) .
Pd Cl1 2.306(3) .
C1 N1 1.479(12) .
C2 N1 1.494(12) .
N1 C3 1.501(12) .
C3 C4 1.506(15) .
C4 N2 1.487(13) .
N2 C5 1.464(13) .
N2 C6 1.488(11) .
C6 C7 1.492(13) .
C7 N3 1.523(11) .
N3 C9 1.473(10) .
N3 C8 1.489(11) .
C9 C9 1.50(2) 3
Cl2 O3 1.259(14) .
Cl2 O4 1.33(2) .
Cl2 O2 1.338(12) .
Cl2 O1 1.378(9) .
